data_2206471
loop_
_publ_author_name
'Vald\'es Mart\'inez, Jes\'us'
'Hern\'andez-Ortega, Sim\'on'
'West, Douglas X.'
'El-Sawaf, Ayman K.'
'El-Bahanasawy, Ramadan M.'
'El-Saied, Fathy A.'

_publ_section_title
;<i>mer</i>-Bis(2,3-dimethyl-5-oxo-1-phenyl-2,5-dihydro-1<i>H</i>-pyrazole-4-carbaldehyde
 4,4-dimethylthiosemicarbazonato-\k^3^<i>S</i>,<i>N</i>,<i>O</i>)cobalt(III)
 tetrafluoroborate
;
_journal_coeditor_code IS6103
_journal_issue 8
_journal_name_full 'Acta Crystallographica Section E'
_journal_page_first m1593
_journal_page_last m1594
_journal_paper_doi 10.1107/S1600536805022488
_journal_volume 61
_journal_year 2005
_chemical_formula_iupac '[Co (C15 H18 N5 O S)2] B F4'
_chemical_formula_moiety 'C30 H36 Co N10 O2 S2 +, B F4 -'
_chemical_formula_sum 'C30 H36 B Co F4 N10 O2 S2'
_chemical_formula_weight 778.55
_chemical_name_systematic
;
mer-Bis(2,3-dimethyl-5-oxo-1-phenyl-2,5-dihydro-1H-pyrazole-4-carbaldehyde
4,4-dimethylthiosemicarbazonato-\k^3^S,N,O)cobalt(III) tetrafluoroborate
;
_space_group_IT_number 14
_symmetry_cell_setting monoclinic
_symmetry_space_group_name_Hall '-P 2ybc'
_symmetry_space_group_name_H-M 'P 1 21/c 1'
_atom_sites_solution_hydrogens geom
_atom_sites_solution_primary direct
_atom_sites_solution_secondary difmap
_cell_angle_alpha 90.00
_cell_angle_beta 107.173(2)
_cell_angle_gamma 90.00
_cell_formula_units_Z 4
_cell_length_a 15.1182(10)
_cell_length_b 14.0027(9)
_cell_length_c 17.3551(12)
_cell_measurement_reflns_used 5009
_cell_measurement_temperature 291(2)
_cell_measurement_theta_max 31.33
_cell_measurement_theta_min 2.44
_cell_volume 3510.2(4)
_computing_cell_refinement SMART
_computing_data_collection 'SMART (Bruker, 1999)'
_computing_data_reduction 'SAINT-Plus (Bruker, 1999)'
_computing_molecular_graphics 'PLATON (Spek, 2003)'
_computing_publication_material 'enCIFer (Allen <i>et al.</i>, 2004)'
_computing_structure_refinement 'SHELXL97 (Sheldrick, 1997)'
_computing_structure_solution 'SHELXS97 (Sheldrick, 1997)'
_diffrn_ambient_temperature 291(2)
_diffrn_measured_fraction_theta_full 1.000
_diffrn_measured_fraction_theta_max 1.000
_diffrn_measurement_device_type 'Bruker SMART APEX AXS CCD area-detector'
_diffrn_measurement_method \w
_diffrn_radiation_monochromator graphite
_diffrn_radiation_source 'fine-focus sealed tube'
_diffrn_radiation_type MoK\a
_diffrn_radiation_wavelength 0.71073
_diffrn_reflns_av_R_equivalents 0.0502
_diffrn_reflns_av_sigmaI/netI 0.0504
_diffrn_reflns_limit_h_max 17
_diffrn_reflns_limit_h_min -17
_diffrn_reflns_limit_k_max 16
_diffrn_reflns_limit_k_min -16
_diffrn_reflns_limit_l_max 20
_diffrn_reflns_limit_l_min -20
_diffrn_reflns_number 28284
_diffrn_reflns_theta_full 25.00
_diffrn_reflns_theta_max 25.00
_diffrn_reflns_theta_min 2.03
_diffrn_standards_decay_% 0
_diffrn_standards_number 0
_exptl_absorpt_coefficient_mu 0.674
_exptl_absorpt_correction_type none
_exptl_crystal_colour Black
_exptl_crystal_density_diffrn 1.473
_exptl_crystal_density_method 'not measured'
_exptl_crystal_description prism
_exptl_crystal_F_000 1608
_exptl_crystal_size_max 0.36
_exptl_crystal_size_mid 0.22
_exptl_crystal_size_min 0.18
_refine_diff_density_max 0.457
_refine_diff_density_min -0.362
_refine_ls_extinction_method none
_refine_ls_goodness_of_fit_ref 0.940
_refine_ls_hydrogen_treatment constr
_refine_ls_matrix_type full
_refine_ls_number_parameters 456
_refine_ls_number_reflns 6188
_refine_ls_number_restraints 0
_refine_ls_restrained_S_all 0.940
_refine_ls_R_factor_all 0.0581
_refine_ls_R_factor_gt 0.0432
_refine_ls_shift/su_max 0.027
_refine_ls_shift/su_mean 0.001
_refine_ls_structure_factor_coef Fsqd
_refine_ls_weighting_details 'calc w = 1/[\s^2^(Fo^2^)+(0.06P)^2^] where P = (Fo^2^+2Fc^2^)/3'
_refine_ls_weighting_scheme calc
_refine_ls_wR_factor_gt 0.1048
_refine_ls_wR_factor_ref 0.1089
_reflns_number_gt 4433
_reflns_number_total 6188
_reflns_threshold_expression I>2\s(I)
_cod_data_source_file is6103.cif
_cod_data_source_block I
_cod_depositor_comments
;
The following automatic conversions were performed:
'_symmetry_cell_setting' value 'Monoclinic' changed to 'monoclinic'
according to '/home/saulius/struct/CIF-dictionaries/cif_core.dic'
dictionary named 'cif_core.dic' version 2.4.1 from 2010-06-29.

Automatic conversion script
Id: cif_fix_enum 1527 2010-12-29 10:47:43Z saulius 

The following automatic conversions were performed:

'_symmetry_cell_setting' value 'Monoclinic' changed to 'monoclinic'
according to /home/saulius/struct/CIF-dictionaries/cif_core.dic
dictionary named 'cif_core.dic' version 2.4.1 from 2010-06-29.

Automatic conversion script
Id: cif_fix_values 1715 2011-07-08 13:25:40Z adriana 
;
_cod_original_sg_symbol_H-M 'P 21/c'
_cod_database_code 2206471
_cod_database_fobs_code 2206471

loop_
_symmetry_equiv_pos_as_xyz
'x, y, z'
'-x, y+1/2, -z+1/2'
'-x, -y, -z'
'x, -y-1/2, z-1/2'

loop_
_atom_site_label
_atom_site_fract_x
_atom_site_fract_y
_atom_site_fract_z
_atom_site_U_iso_or_equiv
_atom_site_adp_type
_atom_site_calc_flag
_atom_site_refinement_flags
_atom_site_occupancy
_atom_site_disorder_assembly
_atom_site_disorder_group
_atom_site_type_symbol
Co1 0.43841(3) 0.10148(3) 0.22064(2) 0.03628(13) Uani d . 1 . . Co
S1 0.56205(5) 0.16648(5) 0.20108(5) 0.0455(2) Uani d . 1 . . S
S2 0.52040(5) 0.02934(5) 0.33077(4) 0.0439(2) Uani d . 1 . . S
O1 0.32064(13) 0.05412(14) 0.23651(12) 0.0490(5) Uani d . 1 . . O
O2 0.35866(14) 0.15583(14) 0.11711(12) 0.0485(5) Uani d . 1 . . O
N1 0.20067(17) -0.15548(17) 0.18003(16) 0.0517(7) Uani d . 1 . . N
N2 0.21417(17) -0.06734(18) 0.21944(16) 0.0520(7) Uani d . 1 . . N
N3 0.46007(15) -0.00442(16) 0.15810(13) 0.0374(6) Uani d . 1 . . N
N4 0.53510(16) -0.00484(17) 0.12679(14) 0.0421(6) Uani d . 1 . . N
N5 0.65500(17) 0.08142(19) 0.10928(16) 0.0539(7) Uani d . 1 . . N
N6 0.23494(17) 0.36606(17) 0.07462(15) 0.0478(6) Uani d . 1 . . N
N7 0.26561(17) 0.27913(18) 0.05179(15) 0.0509(7) Uani d . 1 . . N
N8 0.42885(15) 0.20606(16) 0.28940(13) 0.0370(5) Uani d . 1 . . N
N9 0.47294(16) 0.20335(16) 0.37198(14) 0.0418(6) Uani d . 1 . . N
N10 0.55528(18) 0.11067(18) 0.47647(15) 0.0508(7) Uani d . 1 . . N
C3 0.29259(19) -0.0273(2) 0.20939(18) 0.0432(7) Uani d . 1 . . C
C4 0.32944(19) -0.09433(19) 0.16616(17) 0.0403(7) Uani d . 1 . . C
C5 0.2697(2) -0.1714(2) 0.14907(18) 0.0455(7) Uani d . 1 . . C
C6 0.4108(2) -0.0810(2) 0.14221(17) 0.0410(7) Uani d . 1 . . C
H6 0.4293 -0.1296 0.1139 0.049 Uiso calc R 1 . . H
C7 0.5835(2) 0.0732(2) 0.14189(17) 0.0427(7) Uani d . 1 . . C
C8 0.6693(2) 0.0050(3) 0.0580(2) 0.0709(11) Uani d . 1 . . C
H8A 0.6985 -0.0480 0.0908 0.085 Uiso calc R 1 . . H
H8B 0.7082 0.0272 0.0269 0.085 Uiso calc R 1 . . H
H8C 0.6107 -0.0149 0.0224 0.085 Uiso calc R 1 . . H
C9 0.7300(2) 0.1476(3) 0.1397(2) 0.0737(11) Uani d . 1 . . C
H9A 0.7086 0.2013 0.1636 0.088 Uiso calc R 1 . . H
H9B 0.7520 0.1692 0.0962 0.088 Uiso calc R 1 . . H
H9C 0.7794 0.1165 0.1796 0.088 Uiso calc R 1 . . H
C10 0.1200(2) -0.2136(3) 0.1775(3) 0.0800(12) Uani d . 1 . . C
H10A 0.1244 -0.2736 0.1521 0.096 Uiso calc R 1 . . H
H10B 0.0649 -0.1809 0.1472 0.096 Uiso calc R 1 . . H
H10C 0.1175 -0.2246 0.2314 0.096 Uiso calc R 1 . . H
C11 0.2762(2) -0.2595(2) 0.1033(2) 0.0590(9) Uani d . 1 . . C
H11A 0.2835 -0.3139 0.1384 0.071 Uiso calc R 1 . . H
H11B 0.3285 -0.2549 0.0829 0.071 Uiso calc R 1 . . H
H11C 0.2207 -0.2666 0.0592 0.071 Uiso calc R 1 . . H
C12 0.1428(2) -0.0210(2) 0.2435(2) 0.0505(8) Uani d . 1 . . C
C13 0.1229(2) -0.0526(3) 0.3116(2) 0.0699(10) Uani d . 1 . . C
H13 0.1572 -0.1017 0.3424 0.084 Uiso calc R 1 . . H
C14 0.0512(3) -0.0104(4) 0.3339(3) 0.0920(15) Uani d . 1 . . C
H14 0.0355 -0.0322 0.3787 0.110 Uiso calc R 1 . . H
C15 0.0042(3) 0.0630(4) 0.2893(4) 0.111(2) Uani d . 1 . . C
H15 -0.0429 0.0921 0.3052 0.133 Uiso calc R 1 . . H
C16 0.0234(3) 0.0954(3) 0.2227(4) 0.1129(19) Uani d . 1 . . C
H16 -0.0103 0.1457 0.1931 0.135 Uiso calc R 1 . . H
C17 0.0946(3) 0.0523(3) 0.1988(3) 0.0840(13) Uani d . 1 . . C
H17 0.1087 0.0734 0.1531 0.101 Uiso calc R 1 . . H
C18 0.3227(2) 0.2365(2) 0.11899(18) 0.0435(7) Uani d . 1 . . C
C19 0.33032(19) 0.3005(2) 0.18372(17) 0.0396(7) Uani d . 1 . . C
C20 0.2735(2) 0.3779(2) 0.15377(19) 0.0431(7) Uani d . 1 . . C
C21 0.38327(19) 0.2840(2) 0.26571(17) 0.0395(7) Uani d . 1 . . C
H21 0.3849 0.3314 0.3036 0.047 Uiso calc R 1 . . H
C22 0.51530(19) 0.1226(2) 0.39611(17) 0.0398(7) Uani d . 1 . . C
C23 0.5442(3) 0.1839(2) 0.53160(19) 0.0691(10) Uani d . 1 . . C
H23A 0.5854 0.2361 0.5312 0.083 Uiso calc R 1 . . H
H23B 0.5585 0.1579 0.5851 0.083 Uiso calc R 1 . . H
H23C 0.4815 0.2065 0.5151 0.083 Uiso calc R 1 . . H
C24 0.6224(2) 0.0368(2) 0.50917(19) 0.0636(10) Uani d . 1 . . C
H24A 0.6110 -0.0168 0.4730 0.076 Uiso calc R 1 . . H
H24B 0.6172 0.0169 0.5606 0.076 Uiso calc R 1 . . H
H24C 0.6835 0.0610 0.5156 0.076 Uiso calc R 1 . . H
C25 0.2527(2) 0.4623(2) 0.19651(19) 0.0538(8) Uani d . 1 . . C
H25A 0.2743 0.5189 0.1765 0.065 Uiso calc R 1 . . H
H25B 0.2833 0.4561 0.2532 0.065 Uiso calc R 1 . . H
H25C 0.1871 0.4667 0.1876 0.065 Uiso calc R 1 . . H
C26 0.1628(2) 0.4207(2) 0.0187(2) 0.0635(10) Uani d . 1 . . C
H26A 0.1087 0.3816 -0.0011 0.076 Uiso calc R 1 . . H
H26B 0.1839 0.4412 -0.0257 0.076 Uiso calc R 1 . . H
H26C 0.1480 0.4755 0.0457 0.076 Uiso calc R 1 . . H
C27 0.2253(2) 0.2406(2) -0.02680(19) 0.0494(8) Uani d . 1 . . C
C28 0.2461(2) 0.2801(3) -0.0920(2) 0.0716(11) Uani d . 1 . . C
H28 0.2904 0.3280 -0.0847 0.086 Uiso calc R 1 . . H
C29 0.2004(4) 0.2477(5) -0.1679(3) 0.111(2) Uani d . 1 . . C
H29 0.2128 0.2753 -0.2123 0.133 Uiso calc R 1 . . H
C30 0.1387(4) 0.1773(6) -0.1791(4) 0.132(3) Uani d . 1 . . C
H30 0.1080 0.1569 -0.2311 0.159 Uiso calc R 1 . . H
C31 0.1203(3) 0.1352(4) -0.1149(4) 0.112(2) Uani d . 1 . . C
H31 0.0793 0.0840 -0.1231 0.135 Uiso calc R 1 . . H
C32 0.1627(2) 0.1683(3) -0.0366(2) 0.0717(11) Uani d . 1 . . C
H32 0.1486 0.1418 0.0075 0.086 Uiso calc R 1 . . H
B1 0.0374(4) 0.7753(6) 0.4543(5) 0.118(2) Uani d . 1 . . B
F1 0.0507(5) 0.8344(6) 0.5132(4) 0.098(2) Uiso d P 0.532(15) A 1 F
F2 -0.0406(4) 0.8100(8) 0.3884(4) 0.120(3) Uiso d P 0.532(15) A 1 F
F3 0.0182(10) 0.6933(9) 0.4773(8) 0.188(5) Uiso d P 0.532(15) A 1 F
F4 0.0938(5) 0.7534(6) 0.3997(5) 0.103(2) Uiso d P 0.532(15) A 1 F
F1A 0.0674(7) 0.8571(8) 0.4973(6) 0.130(4) Uiso d P 0.468(15) A 2 F
F2A -0.0524(4) 0.7612(7) 0.4015(4) 0.095(3) Uiso d P 0.468(15) A 2 F
F3A 0.0500(8) 0.6789(7) 0.4938(6) 0.123(4) Uiso d P 0.468(15) A 2 F
F4A 0.1134(6) 0.7811(7) 0.4251(6) 0.111(3) Uiso d P 0.468(15) A 2 F

loop_
_atom_site_aniso_label
_atom_site_aniso_U_11
_atom_site_aniso_U_22
_atom_site_aniso_U_33
_atom_site_aniso_U_12
_atom_site_aniso_U_13
_atom_site_aniso_U_23
Co1 0.0358(2) 0.0334(2) 0.0411(2) -0.00040(17) 0.01367(18) -0.00299(17)
S1 0.0466(5) 0.0428(4) 0.0510(5) -0.0058(3) 0.0205(4) 0.0015(4)
S2 0.0535(5) 0.0383(4) 0.0433(4) 0.0046(4) 0.0193(4) 0.0026(3)
O1 0.0425(12) 0.0424(12) 0.0690(14) -0.0086(10) 0.0270(11) -0.0185(11)
O2 0.0516(13) 0.0451(12) 0.0431(12) 0.0120(10) 0.0049(10) -0.0072(10)
N1 0.0407(15) 0.0390(15) 0.0767(19) -0.0089(12) 0.0193(14) -0.0084(14)
N2 0.0437(15) 0.0437(15) 0.0745(19) -0.0107(12) 0.0264(14) -0.0159(14)
N3 0.0378(13) 0.0357(14) 0.0400(14) 0.0046(11) 0.0136(11) -0.0007(11)
N4 0.0380(14) 0.0465(15) 0.0464(15) 0.0032(12) 0.0195(12) -0.0018(12)
N5 0.0436(16) 0.0653(18) 0.0595(17) 0.0018(13) 0.0255(14) 0.0082(14)
N6 0.0465(15) 0.0422(15) 0.0509(17) 0.0085(12) 0.0084(13) 0.0022(12)
N7 0.0522(16) 0.0469(15) 0.0474(16) 0.0108(13) 0.0052(13) -0.0031(13)
N8 0.0363(13) 0.0341(13) 0.0416(14) -0.0036(11) 0.0133(11) -0.0045(11)
N9 0.0462(15) 0.0391(14) 0.0378(14) -0.0019(12) 0.0087(12) -0.0047(11)
N10 0.0598(17) 0.0499(16) 0.0398(15) 0.0028(13) 0.0102(13) -0.0008(13)
C3 0.0381(17) 0.0420(18) 0.0517(19) -0.0042(14) 0.0166(14) -0.0070(15)
C4 0.0384(16) 0.0334(16) 0.0486(18) 0.0018(13) 0.0123(14) -0.0058(14)
C5 0.0387(17) 0.0379(17) 0.057(2) 0.0021(14) 0.0101(15) -0.0055(15)
C6 0.0441(18) 0.0338(16) 0.0452(17) 0.0047(14) 0.0131(14) -0.0056(13)
C7 0.0398(17) 0.0503(19) 0.0394(17) 0.0088(15) 0.0139(14) 0.0102(14)
C8 0.062(2) 0.099(3) 0.064(2) 0.020(2) 0.038(2) 0.006(2)
C9 0.046(2) 0.092(3) 0.088(3) -0.003(2) 0.028(2) 0.017(2)
C10 0.064(2) 0.060(2) 0.123(4) -0.025(2) 0.039(2) -0.023(2)
C11 0.050(2) 0.0421(19) 0.081(3) -0.0028(15) 0.0139(18) -0.0132(17)
C12 0.0326(17) 0.0458(19) 0.075(2) -0.0078(15) 0.0184(16) -0.0119(17)
C13 0.048(2) 0.096(3) 0.069(2) -0.008(2) 0.0219(19) -0.018(2)
C14 0.068(3) 0.124(4) 0.097(3) -0.031(3) 0.044(3) -0.049(3)
C15 0.068(3) 0.077(3) 0.204(7) -0.014(3) 0.066(4) -0.053(4)
C16 0.069(3) 0.061(3) 0.220(7) 0.012(2) 0.061(4) 0.013(4)
C17 0.061(3) 0.068(3) 0.127(4) -0.002(2) 0.034(3) 0.016(3)
C18 0.0384(17) 0.0430(18) 0.0468(19) 0.0027(14) 0.0092(15) 0.0000(15)
C19 0.0369(16) 0.0355(16) 0.0449(18) -0.0012(13) 0.0100(14) -0.0032(14)
C20 0.0380(17) 0.0374(17) 0.054(2) -0.0023(13) 0.0143(15) -0.0019(14)
C21 0.0383(16) 0.0361(16) 0.0463(18) -0.0050(14) 0.0157(14) -0.0096(14)
C22 0.0384(16) 0.0422(18) 0.0403(18) -0.0063(14) 0.0140(14) -0.0026(14)
C23 0.090(3) 0.067(2) 0.045(2) -0.004(2) 0.0125(19) -0.0098(18)
C24 0.061(2) 0.074(2) 0.052(2) 0.0029(19) 0.0108(18) 0.0075(19)
C25 0.055(2) 0.0401(18) 0.065(2) 0.0046(15) 0.0153(17) -0.0026(16)
C26 0.057(2) 0.058(2) 0.067(2) 0.0145(17) 0.0047(18) 0.0088(18)
C27 0.0351(17) 0.061(2) 0.047(2) 0.0117(16) 0.0059(15) -0.0081(16)
C28 0.057(2) 0.099(3) 0.061(2) 0.021(2) 0.022(2) 0.010(2)
C29 0.097(4) 0.185(6) 0.048(3) 0.080(4) 0.018(3) -0.001(3)
C30 0.088(4) 0.203(8) 0.077(4) 0.079(5) -0.022(4) -0.069(5)
C31 0.049(3) 0.120(4) 0.143(5) 0.012(3) -0.012(3) -0.072(4)
C32 0.051(2) 0.077(3) 0.085(3) 0.002(2) 0.017(2) -0.016(2)
B1 0.070(4) 0.152(7) 0.135(6) 0.032(4) 0.034(4) 0.021(5)

loop_
_atom_type_symbol
_atom_type_description
_atom_type_scat_dispersion_real
_atom_type_scat_dispersion_imag
_atom_type_scat_source
C C 0.0033 0.0016 'International Tables Vol C Tables 4.2.6.8 and 6.1.1.4'
H H 0.0000 0.0000 'International Tables Vol C Tables 4.2.6.8 and 6.1.1.4'
B B 0.0013 0.0007 'International Tables Vol C Tables 4.2.6.8 and 6.1.1.4'
N N 0.0061 0.0033 'International Tables Vol C Tables 4.2.6.8 and 6.1.1.4'
O O 0.0106 0.0060 'International Tables Vol C Tables 4.2.6.8 and 6.1.1.4'
F F 0.0171 0.0103 'International Tables Vol C Tables 4.2.6.8 and 6.1.1.4'
S S 0.1246 0.1234 'International Tables Vol C Tables 4.2.6.8 and 6.1.1.4'
Co Co 0.3494 0.9721 'International Tables Vol C Tables 4.2.6.8 and 6.1.1.4'

loop_
_geom_angle_atom_site_label_1
_geom_angle_atom_site_label_2
_geom_angle_atom_site_label_3
_geom_angle
_geom_angle_publ_flag
N8 Co1 N3 174.52(10) y
N8 Co1 O1 86.20(8) y
N3 Co1 O1 97.44(9) y
N8 Co1 O2 97.60(9) y
N3 Co1 O2 86.80(9) y
O1 Co1 O2 85.66(9) y
N8 Co1 S2 86.36(7) y
N3 Co1 S2 89.43(7) y
O1 Co1 S2 91.40(7) y
O2 Co1 S2 174.88(6) y
N8 Co1 S1 90.21(7) y
N3 Co1 S1 86.43(7) y
O1 Co1 S1 174.77(6) y
O2 Co1 S1 91.05(6) y
S2 Co1 S1 92.17(3) y
C7 S1 Co1 95.47(10) y
C22 S2 Co1 95.72(10) y
C3 O1 Co1 117.76(18) y
C18 O2 Co1 118.03(19) y
C5 N1 N2 109.2(2) ?
C5 N1 C10 130.2(3) ?
N2 N1 C10 120.6(3) ?
C3 N2 N1 107.9(2) ?
C3 N2 C12 127.7(3) ?
N1 N2 C12 122.2(2) ?
C6 N3 N4 113.5(2) ?
C6 N3 Co1 125.4(2) ?
N4 N3 Co1 121.13(17) ?
C7 N4 N3 113.1(2) ?
C7 N5 C9 122.4(3) ?
C7 N5 C8 118.2(3) ?
C9 N5 C8 117.2(3) ?
C20 N6 N7 108.6(2) ?
C20 N6 C26 129.7(3) ?
N7 N6 C26 121.1(2) ?
C18 N7 N6 108.4(2) ?
C18 N7 C27 129.4(3) ?
N6 N7 C27 121.0(2) ?
C21 N8 N9 113.5(2) ?
C21 N8 Co1 125.3(2) ?
N9 N8 Co1 121.20(17) ?
C22 N9 N8 113.2(2) ?
C22 N10 C24 122.7(3) ?
C22 N10 C23 119.3(3) ?
C24 N10 C23 117.0(3) ?
O1 C3 N2 122.2(3) y
O1 C3 C4 131.1(3) y
N2 C3 C4 106.7(2) ?
C5 C4 C3 107.3(3) ?
C5 C4 C6 127.4(3) ?
C3 C4 C6 125.3(3) ?
N1 C5 C4 108.9(3) ?
N1 C5 C11 122.7(3) ?
C4 C5 C11 128.4(3) ?
N3 C6 C4 122.8(3) ?
N3 C6 H6 118.6 ?
C4 C6 H6 118.6 ?
N4 C7 N5 117.1(3) ?
N4 C7 S1 123.8(2) ?
N5 C7 S1 119.2(2) ?
N5 C8 H8A 109.5 ?
N5 C8 H8B 109.5 ?
H8A C8 H8B 109.5 ?
N5 C8 H8C 109.5 ?
H8A C8 H8C 109.5 ?
H8B C8 H8C 109.5 ?
N5 C9 H9A 109.5 ?
N5 C9 H9B 109.5 ?
H9A C9 H9B 109.5 ?
N5 C9 H9C 109.5 ?
H9A C9 H9C 109.5 ?
H9B C9 H9C 109.5 ?
N1 C10 H10A 109.5 ?
N1 C10 H10B 109.5 ?
H10A C10 H10B 109.5 ?
N1 C10 H10C 109.5 ?
H10A C10 H10C 109.5 ?
H10B C10 H10C 109.5 ?
C5 C11 H11A 109.5 ?
C5 C11 H11B 109.5 ?
H11A C11 H11B 109.5 ?
C5 C11 H11C 109.5 ?
H11A C11 H11C 109.5 ?
H11B C11 H11C 109.5 ?
C17 C12 C13 121.0(3) ?
C17 C12 N2 120.0(3) ?
C13 C12 N2 118.9(3) ?
C12 C13 C14 119.3(4) ?
C12 C13 H13 120.3 ?
C14 C13 H13 120.3 ?
C15 C14 C13 119.1(5) ?
C15 C14 H14 120.5 ?
C13 C14 H14 120.5 ?
C16 C15 C14 122.3(5) ?
C16 C15 H15 118.8 ?
C14 C15 H15 118.8 ?
C15 C16 C17 119.1(5) ?
C15 C16 H16 120.4 ?
C17 C16 H16 120.4 ?
C12 C17 C16 119.1(4) ?
C12 C17 H17 120.5 ?
C16 C17 H17 120.5 ?
O2 C18 N7 122.6(3) ?
O2 C18 C19 130.9(3) ?
N7 C18 C19 106.5(3) ?
C20 C19 C18 107.5(3) ?
C20 C19 C21 127.1(3) ?
C18 C19 C21 125.3(3) ?
N6 C20 C19 108.9(3) ?
N6 C20 C25 121.5(3) ?
C19 C20 C25 129.6(3) ?
N8 C21 C19 122.9(3) ?
N8 C21 H21 118.6 ?
C19 C21 H21 118.6 ?
N9 C22 N10 117.6(3) ?
N9 C22 S2 123.4(2) ?
N10 C22 S2 118.9(2) ?
N10 C23 H23A 109.5 ?
N10 C23 H23B 109.5 ?
H23A C23 H23B 109.5 ?
N10 C23 H23C 109.5 ?
H23A C23 H23C 109.5 ?
H23B C23 H23C 109.5 ?
N10 C24 H24A 109.5 ?
N10 C24 H24B 109.5 ?
H24A C24 H24B 109.5 ?
N10 C24 H24C 109.5 ?
H24A C24 H24C 109.5 ?
H24B C24 H24C 109.5 ?
C20 C25 H25A 109.5 ?
C20 C25 H25B 109.5 ?
H25A C25 H25B 109.5 ?
C20 C25 H25C 109.5 ?
H25A C25 H25C 109.5 ?
H25B C25 H25C 109.5 ?
N6 C26 H26A 109.5 ?
N6 C26 H26B 109.5 ?
H26A C26 H26B 109.5 ?
N6 C26 H26C 109.5 ?
H26A C26 H26C 109.5 ?
H26B C26 H26C 109.5 ?
C32 C27 C28 121.0(3) ?
C32 C27 N7 119.1(3) ?
C28 C27 N7 119.8(3) ?
C29 C28 C27 118.9(4) ?
C29 C28 H28 120.5 ?
C27 C28 H28 120.5 ?
C30 C29 C28 121.2(6) ?
C30 C29 H29 119.4 ?
C28 C29 H29 119.4 ?
C29 C30 C31 120.4(6) ?
C29 C30 H30 119.8 ?
C31 C30 H30 119.8 ?
C30 C31 C32 120.4(5) ?
C30 C31 H31 119.8 ?
C32 C31 H31 119.8 ?
C27 C32 C31 118.0(4) ?
C27 C32 H32 121.0 ?
C31 C32 H32 121.0 ?
F3 B1 F1 109.1(9) ?
F1A B1 F4A 88.5(10) ?
F1A B1 F2A 124.8(7) ?
F4A B1 F2A 121.0(9) ?
F3 B1 F2 109.8(8) ?
F1 B1 F2 108.0(6) ?
F3 B1 F4 103.9(9) ?
F1 B1 F4 131.2(9) ?
F2 B1 F4 93.0(6) ?
F1A B1 F3A 121.8(8) ?
F4A B1 F3A 102.2(6) ?
F2A B1 F3A 98.0(8) ?

loop_
_geom_bond_atom_site_label_1
_geom_bond_atom_site_label_2
_geom_bond_distance
_geom_bond_publ_flag
Co1 N8 1.921(2) y
Co1 N3 1.922(2) y
Co1 O1 1.9938(19) y
Co1 O2 1.995(2) y
Co1 S2 2.1934(8) y
Co1 S1 2.1937(8) y
S1 C7 1.750(3) y
S2 C22 1.746(3) y
O1 C3 1.258(3) y
O2 C18 1.259(3) y
N1 C5 1.326(4) n
N1 N2 1.396(3) n
N1 C10 1.456(4) n
N2 C3 1.368(4) n
N2 C12 1.424(4) n
N3 C6 1.288(3) y
N3 N4 1.395(3) y
N4 C7 1.299(4) y
N5 C7 1.365(4) y
N5 C9 1.439(4) n
N5 C8 1.448(4) n
N6 C20 1.335(4) n
N6 N7 1.401(3) n
N6 C26 1.446(4) n
N7 C18 1.366(4) n
N7 C27 1.426(4) n
N8 C21 1.291(3) y
N8 N9 1.391(3) y
N9 C22 1.306(3) y
N10 C22 1.357(4) y
N10 C24 1.443(4) n
N10 C23 1.446(4) n
C3 C4 1.415(4) n
C4 C5 1.382(4) n
C4 C6 1.422(4) n
C5 C11 1.486(4) n
C6 H6 0.9300 n
C8 H8A 0.9600 n
C8 H8B 0.9600 n
C8 H8C 0.9600 n
C9 H9A 0.9600 n
C9 H9B 0.9600 n
C9 H9C 0.9600 n
C10 H10A 0.9600 n
C10 H10B 0.9600 n
C10 H10C 0.9600 n
C11 H11A 0.9600 n
C11 H11B 0.9600 n
C11 H11C 0.9600 n
C12 C17 1.361(5) n
C12 C13 1.375(5) n
C13 C14 1.385(5) n
C13 H13 0.9300 n
C14 C15 1.354(6) n
C14 H14 0.9300 n
C15 C16 1.350(7) n
C15 H15 0.9300 n
C16 C17 1.399(5) n
C16 H16 0.9300 n
C17 H17 0.9300 n
C18 C19 1.415(4) n
C19 C20 1.385(4) n
C19 C21 1.431(4) n
C20 C25 1.477(4) n
C21 H21 0.9300 n
C23 H23A 0.9600 n
C23 H23B 0.9600 n
C23 H23C 0.9600 n
C24 H24A 0.9600 n
C24 H24B 0.9600 n
C24 H24C 0.9600 n
C25 H25A 0.9600 n
C25 H25B 0.9600 n
C25 H25C 0.9600 n
C26 H26A 0.9600 n
C26 H26B 0.9600 n
C26 H26C 0.9600 n
C27 C32 1.361(5) n
C27 C28 1.377(4) n
C28 C29 1.371(6) n
C28 H28 0.9300 n
C29 C30 1.331(8) n
C29 H29 0.9300 n
C30 C31 1.360(8) n
C30 H30 0.9300 n
C31 C32 1.401(6) n
C31 H31 0.9300 n
C32 H32 0.9300 n
B1 F3 1.277(12) n
B1 F1 1.285(10) n
B1 F1A 1.369(12) n
B1 F4A 1.388(9) n
B1 F2A 1.410(9) n
B1 F2 1.462(9) n
B1 F4 1.481(9) n
B1 F3A 1.500(13) n
